data_7212764
loop_
_publ_author_name
'Aaker\"oy, Christer B.'
'Rajbanshi, Arbin'
'Li, Z. Jane'
'Desper, John'

_publ_section_title
;
 Mapping out the synthetic landscape for re-crystallization,
 co-crystallization and salt formation
;
_journal_issue 12
_journal_name_full CrystEngComm
_journal_page_first 4231
_journal_paper_doi 10.1039/c0ce00052c
_journal_volume 12
_journal_year 2010
_chemical_formula_moiety
;
(C5 H4 N2 Br2)2 (C4 H4 O4)
;
_chemical_formula_sum 'C14 H12 Br4 N4 O4'
_chemical_formula_weight 619.92
_chemical_name_systematic
;
AR-1i-13 2-amino-3,5-dibromopyridine, fumaric acid
;
_space_group_IT_number 14
_symmetry_cell_setting monoclinic
_symmetry_space_group_name_Hall '-P 2ybc'
_symmetry_space_group_name_H-M 'P 1 21/c 1'
_atom_sites_solution_hydrogens geom
_atom_sites_solution_primary direct
_atom_sites_solution_secondary difmap
_audit_creation_method SHELXL-97
_cell_angle_alpha 90.00
_cell_angle_beta 102.337(3)
_cell_angle_gamma 90.00
_cell_formula_units_Z 2
_cell_length_a 14.0298(10)
_cell_length_b 3.8527(3)
_cell_length_c 17.5918(13)
_cell_measurement_reflns_used 9480
_cell_measurement_temperature 120(2)
_cell_measurement_theta_max 36.11
_cell_measurement_theta_min 2.51
_cell_volume 928.92(12)
_computing_cell_refinement 'Bruker SMART'
_computing_data_collection 'Bruker SMART'
_computing_data_reduction 'Bruker SAINT'
_computing_molecular_graphics 'Bruker SHELXTL'
_computing_publication_material 'Bruker SHELXTL'
_computing_structure_refinement 'SHELXL-97 (Sheldrick, 1997)'
_computing_structure_solution 'SHELXS-97 (Sheldrick, 1990)'
_diffrn_ambient_temperature 120(2)
_diffrn_measured_fraction_theta_full 0.986
_diffrn_measured_fraction_theta_max 0.986
_diffrn_measurement_device_type 'CCD area detector'
_diffrn_measurement_method 'phi and omega scans'
_diffrn_radiation_monochromator graphite
_diffrn_radiation_source 'fine-focus sealed tube'
_diffrn_radiation_type MoK\a
_diffrn_radiation_wavelength 0.71073
_diffrn_reflns_av_R_equivalents 0.0324
_diffrn_reflns_av_sigmaI/netI 0.0247
_diffrn_reflns_limit_h_max 21
_diffrn_reflns_limit_h_min -21
_diffrn_reflns_limit_k_max 6
_diffrn_reflns_limit_k_min -6
_diffrn_reflns_limit_l_max 21
_diffrn_reflns_limit_l_min -27
_diffrn_reflns_number 19668
_diffrn_reflns_theta_full 33.72
_diffrn_reflns_theta_max 33.72
_diffrn_reflns_theta_min 2.97
_exptl_absorpt_coefficient_mu 8.693
_exptl_absorpt_correction_T_max 0.5431
_exptl_absorpt_correction_T_min 0.3368
_exptl_absorpt_correction_type multi-scan
_exptl_absorpt_process_details SADABS
_exptl_crystal_colour orange
_exptl_crystal_density_diffrn 2.216
_exptl_crystal_density_method 'not measured'
_exptl_crystal_description plate
_exptl_crystal_F_000 592
_exptl_crystal_size_max 0.16
_exptl_crystal_size_mid 0.14
_exptl_crystal_size_min 0.08
_refine_diff_density_max 0.688
_refine_diff_density_min -0.480
_refine_diff_density_rms 0.094
_refine_ls_extinction_method none
_refine_ls_goodness_of_fit_ref 1.017
_refine_ls_hydrogen_treatment mixed
_refine_ls_matrix_type full
_refine_ls_number_parameters 127
_refine_ls_number_reflns 3635
_refine_ls_number_restraints 0
_refine_ls_restrained_S_all 1.017
_refine_ls_R_factor_all 0.0268
_refine_ls_R_factor_gt 0.0211
_refine_ls_shift/su_max 0.002
_refine_ls_shift/su_mean 0.000
_refine_ls_structure_factor_coef Fsqd
_refine_ls_weighting_details 'calc w=1/[\s^2^(Fo^2^)+(0.0250P)^2^+0.4000P] where P=(Fo^2^+2Fc^2^)/3'
_refine_ls_weighting_scheme calc
_refine_ls_wR_factor_gt 0.0501
_refine_ls_wR_factor_ref 0.0521
_reflns_number_gt 3187
_reflns_number_total 3635
_reflns_threshold_expression >2sigma(I)
_cod_data_source_file c0ce00052c.txt
_cod_data_source_block ar0820m(E13)
_cod_depositor_comments
;
The following automatic conversions were performed:

'_symmetry_cell_setting' value 'Monoclinic' changed to 'monoclinic'
according to /home/saulius/struct/CIF-dictionaries/cif_core.dic
dictionary named 'cif_core.dic' version 2.4.2 from 2011-04-26.

Automatic conversion script
Id: cif_fix_values 1891 2012-01-12 08:04:46Z andrius 
;
_cod_original_sg_symbol_H-M P2(1)/c
_cod_database_code 7212764

loop_
_symmetry_equiv_pos_as_xyz
'x, y, z'
'-x, y+1/2, -z+1/2'
'-x, -y, -z'
'x, -y-1/2, z-1/2'

loop_
_atom_site_label
_atom_site_type_symbol
_atom_site_fract_x
_atom_site_fract_y
_atom_site_fract_z
_atom_site_U_iso_or_equiv
_atom_site_adp_type
_atom_site_occupancy
_atom_site_symmetry_multiplicity
_atom_site_calc_flag
_atom_site_refinement_flags
Br1 Br -0.043775(7) 0.93494(3) 0.601847(6) 0.01667(2) Uani 1 1 d .
Br2 Br 0.268061(7) 0.90703(3) 0.865653(5) 0.01549(2) Uani 1 1 d .
N11 N 0.24018(6) 0.5842(2) 0.63863(5) 0.01475(17) Uani 1 1 d .
C12 C 0.27799(7) 0.6526(3) 0.71422(6) 0.01362(18) Uani 1 1 d .
N12 N 0.37093(7) 0.5611(3) 0.74308(5) 0.01899(19) Uani 1 1 d .
H12A H 0.4012(11) 0.472(4) 0.7135(9) 0.023 Uiso 1 1 d .
H12B H 0.3976(10) 0.613(4) 0.7873(9) 0.023 Uiso 1 1 d .
C13 C 0.21786(7) 0.8108(2) 0.75964(5) 0.01320(18) Uani 1 1 d .
C14 C 0.12293(7) 0.8961(2) 0.72703(6) 0.01371(19) Uani 1 1 d .
H14 H 0.0828 1.0042 0.7573 0.016 Uiso 1 1 calc R
C15 C 0.08637(7) 0.8207(3) 0.64830(6) 0.01356(18) Uani 1 1 d .
C16 C 0.14676(7) 0.6646(3) 0.60646(6) 0.01411(19) Uani 1 1 d .
H16 H 0.1219 0.6117 0.5532 0.017 Uiso 1 1 calc R
C21 C 0.41575(7) 0.2176(3) 0.55859(6) 0.01468(19) Uani 1 1 d .
O21 O 0.32880(5) 0.3494(2) 0.53462(4) 0.02116(17) Uani 1 1 d .
H21 H 0.3073(11) 0.421(4) 0.5728(9) 0.025 Uiso 1 1 d .
O22 O 0.45866(6) 0.2002(2) 0.62681(4) 0.02294(18) Uani 1 1 d .
C22 C 0.45851(7) 0.0873(2) 0.49351(6) 0.0149(2) Uani 1 1 d .
H22 H 0.4254 0.1307 0.4414 0.018 Uiso 1 1 calc R

loop_
_atom_site_aniso_label
_atom_site_aniso_U_11
_atom_site_aniso_U_22
_atom_site_aniso_U_33
_atom_site_aniso_U_23
_atom_site_aniso_U_13
_atom_site_aniso_U_12
Br1 0.01188(4) 0.01981(4) 0.01828(4) 0.00196(3) 0.00315(3) 0.00360(3)
Br2 0.01555(4) 0.01837(4) 0.01259(4) -0.00370(3) 0.00311(3) -0.00150(3)
N11 0.0120(3) 0.0197(4) 0.0130(3) -0.0014(3) 0.0035(3) 0.0025(3)
C12 0.0121(4) 0.0152(4) 0.0137(4) 0.0001(3) 0.0031(3) 0.0003(3)
N12 0.0126(3) 0.0301(5) 0.0140(4) -0.0043(3) 0.0022(3) 0.0043(3)
C13 0.0140(4) 0.0132(4) 0.0126(4) -0.0019(3) 0.0034(3) -0.0009(3)
C14 0.0131(4) 0.0144(4) 0.0151(4) -0.0009(3) 0.0062(3) 0.0001(3)
C15 0.0109(3) 0.0144(4) 0.0157(4) 0.0008(3) 0.0036(3) 0.0015(3)
C16 0.0120(4) 0.0178(4) 0.0126(4) -0.0001(3) 0.0028(3) 0.0020(3)
C21 0.0123(4) 0.0178(4) 0.0145(4) 0.0002(3) 0.0042(3) 0.0028(3)
O21 0.0151(3) 0.0356(4) 0.0132(3) -0.0017(3) 0.0038(3) 0.0120(3)
O22 0.0181(3) 0.0378(4) 0.0124(3) -0.0019(3) 0.0020(3) 0.0112(3)
C22 0.0127(4) 0.0198(4) 0.0123(4) -0.0009(3) 0.0032(3) 0.0029(3)

loop_
_atom_type_symbol
_atom_type_description
_atom_type_scat_dispersion_real
_atom_type_scat_dispersion_imag
_atom_type_scat_source
C C 0.0033 0.0016 'International Tables Vol C Tables 4.2.6.8 and 6.1.1.4'
H H 0.0000 0.0000 'International Tables Vol C Tables 4.2.6.8 and 6.1.1.4'
N N 0.0061 0.0033 'International Tables Vol C Tables 4.2.6.8 and 6.1.1.4'
O O 0.0106 0.0060 'International Tables Vol C Tables 4.2.6.8 and 6.1.1.4'
Br Br -0.2901 2.4595 'International Tables Vol C Tables 4.2.6.8 and 6.1.1.4'

loop_
_geom_angle_atom_site_label_1
_geom_angle_atom_site_label_2
_geom_angle_atom_site_label_3
_geom_angle
_geom_angle_site_symmetry_1
C16 N11 C12 120.77(9) .
N12 C12 N11 117.90(9) .
N12 C12 C13 123.16(9) .
N11 C12 C13 118.93(8) .
C12 N12 H12A 117.8(10) .
C12 N12 H12B 120.6(11) .
H12A N12 H12B 121.2(15) .
C14 C13 C12 120.56(9) .
C14 C13 Br2 119.38(7) .
C12 C13 Br2 120.05(7) .
C13 C14 C15 118.76(9) .
C13 C14 H14 120.6 .
C15 C14 H14 120.6 .
C16 C15 C14 118.88(9) .
C16 C15 Br1 121.39(7) .
C14 C15 Br1 119.74(7) .
N11 C16 C15 122.09(9) .
N11 C16 H16 119.0 .
C15 C16 H16 119.0 .
O22 C21 O21 124.61(10) .
O22 C21 C22 122.75(9) .
O21 C21 C22 112.65(8) .
C21 O21 H21 109.9(10) .
C22 C22 C21 121.57(11) 3_656
C22 C22 H22 119.2 3_656
C21 C22 H22 119.2 .

loop_
_geom_bond_atom_site_label_1
_geom_bond_atom_site_label_2
_geom_bond_distance
_geom_bond_site_symmetry_2
Br1 C15 1.8862(9) .
Br2 C13 1.8842(9) .
N11 C16 1.3479(12) .
N11 C12 1.3482(12) .
C12 N12 1.3413(13) .
C12 C13 1.4177(14) .
N12 H12A 0.814(16) .
N12 H12B 0.812(15) .
C13 C14 1.3727(13) .
C14 C15 1.4008(13) .
C14 H14 0.9500 .
C15 C16 1.3738(14) .
C16 H16 0.9500 .
C21 O22 1.2241(12) .
C21 O21 1.3054(12) .
C21 C22 1.4888(14) .
O21 H21 0.839(16) .
C22 C22 1.3213(19) 3_656
C22 H22 0.9500 .

loop_
_geom_hbond_atom_site_label_D
_geom_hbond_atom_site_label_H
_geom_hbond_atom_site_label_A
_geom_hbond_distance_DH
_geom_hbond_distance_HA
_geom_hbond_distance_DA
_geom_hbond_angle_DHA
_geom_hbond_site_symmetry_A
O21 H21 N11 0.839(16) 1.758(17) 2.5855(12) 168.3(15) .
N12 H12A O22 0.814(16) 2.145(16) 2.9510(13) 170.7(14) .
N12 H12B O22 0.812(15) 2.272(14) 2.9839(11) 146.5(14) 2_656

loop_
_geom_torsion_atom_site_label_1
_geom_torsion_atom_site_label_2
_geom_torsion_atom_site_label_3
_geom_torsion_atom_site_label_4
_geom_torsion
_geom_torsion_site_symmetry_4
C16 N11 C12 N12 178.93(9) .
C16 N11 C12 C13 0.01(14) .
N12 C12 C13 C14 -179.45(10) .
N11 C12 C13 C14 -0.59(15) .
N12 C12 C13 Br2 0.70(14) .
N11 C12 C13 Br2 179.56(7) .
C12 C13 C14 C15 0.62(15) .
Br2 C13 C14 C15 -179.52(7) .
C13 C14 C15 C16 -0.09(14) .
C13 C14 C15 Br1 -179.98(7) .
C12 N11 C16 C15 0.53(15) .
C14 C15 C16 N11 -0.49(15) .
Br1 C15 C16 N11 179.39(8) .
O22 C21 C22 C22 7.06(19) 3_656
O21 C21 C22 C22 -172.88(13) 3_656
